data_4023995
loop_
_publ_author_name
'Bao-Yong Hou'
'De-Xian Wang'
'Hai-Bo Yang'
'Qi-Yu Zheng'
'Mei-Xiang Wang'

_publ_section_title
;
 Synthesis and Structure of Upper-Rim
 1,3-Alternate Tetraoxacalix[2]arene[2]triazine Azacrowns
 and Change of Cavity in Response to Fluoride Anion
;
_journal_name_full 'Journal of Organic Chemistry'
_journal_page_first 5218
_journal_page_last 5226
_journal_paper_doi 10.1021/jo0706168
_journal_volume 72
_journal_year 2007
_chemical_formula_sum 'C37 H26 Cl2 N6 O9'
_chemical_formula_weight 769.54
_chemical_name_systematic
; 
 ? 
;
_space_group_IT_number 14
_symmetry_cell_setting monoclinic
_symmetry_space_group_name_Hall '-P 2ybc'
_symmetry_space_group_name_H-M 'P 1 21/c 1'
_atom_sites_solution_hydrogens geom
_atom_sites_solution_primary direct
_atom_sites_solution_secondary difmap
_audit_creation_method SHELXL-97
_cell_angle_alpha 90.00
_cell_angle_beta 93.81(3)
_cell_angle_gamma 90.00
_cell_formula_units_Z 4
_cell_length_a 11.783(2)
_cell_length_b 16.808(3)
_cell_length_c 18.441(4)
_cell_measurement_reflns_used 32712
_cell_measurement_temperature 293(2)
_cell_measurement_theta_max 27.48
_cell_measurement_theta_min 1.64
_cell_volume 3644.3(13)
_computing_cell_refinement 'Rapid Auto(Rigaku 2001)'
_computing_data_collection 'Rapid Auto(Rigaku 2001)'
_computing_data_reduction 'Rapid Auto(Rigaku 2001)'
_computing_structure_refinement 'SHELXL-97 (Sheldrick, 1997)'
_computing_structure_solution 'SHELXS-97 (Sheldrick, 1990)'
_diffrn_ambient_temperature 293(2)
_diffrn_measured_fraction_theta_full 0.994
_diffrn_measured_fraction_theta_max 0.994
_diffrn_measurement_device_type 'Rigaku Raxis Rapid IP'
_diffrn_measurement_method oscillation
_diffrn_radiation_monochromator graphite
_diffrn_radiation_source 'Rotating Anode'
_diffrn_radiation_type MoK\a
_diffrn_radiation_wavelength 0.71073
_diffrn_reflns_av_R_equivalents 0.0691
_diffrn_reflns_av_sigmaI/netI 0.0889
_diffrn_reflns_limit_h_max 15
_diffrn_reflns_limit_h_min -14
_diffrn_reflns_limit_k_max 21
_diffrn_reflns_limit_k_min 0
_diffrn_reflns_limit_l_max 23
_diffrn_reflns_limit_l_min -23
_diffrn_reflns_number 32712
_diffrn_reflns_theta_full 27.48
_diffrn_reflns_theta_max 27.48
_diffrn_reflns_theta_min 1.64
_exptl_absorpt_coefficient_mu 0.242
_exptl_absorpt_correction_T_max 0.9388
_exptl_absorpt_correction_T_min 0.8311
_exptl_absorpt_correction_type empirical
_exptl_absorpt_process_details abscor
_exptl_crystal_colour colorless
_exptl_crystal_density_diffrn 1.403
_exptl_crystal_density_method 'not measured'
_exptl_crystal_description block
_exptl_crystal_F_000 1584
_exptl_crystal_size_max 0.79
_exptl_crystal_size_mid 0.31
_exptl_crystal_size_min 0.26
_refine_diff_density_max 0.395
_refine_diff_density_min -0.310
_refine_diff_density_rms 0.091
_refine_ls_extinction_method none
_refine_ls_goodness_of_fit_ref 0.971
_refine_ls_hydrogen_treatment mixed
_refine_ls_matrix_type full
_refine_ls_number_parameters 487
_refine_ls_number_reflns 8325
_refine_ls_number_restraints 0
_refine_ls_restrained_S_all 0.971
_refine_ls_R_factor_all 0.1474
_refine_ls_R_factor_gt 0.0657
_refine_ls_shift/su_max 0.009
_refine_ls_shift/su_mean 0.001
_refine_ls_structure_factor_coef Fsqd
_refine_ls_weighting_details 'calc w=1/[\s^2^(Fo^2^)+(0.0880P)^2^+0.0000P] where P=(Fo^2^+2Fc^2^)/3'
_refine_ls_weighting_scheme calc
_refine_ls_wR_factor_gt 0.1635
_refine_ls_wR_factor_ref 0.2006
_reflns_number_gt 3513
_reflns_number_total 8325
_reflns_threshold_expression >2sigma(I)
_cod_data_source_file jo0706168si20070324_094419.cif
_cod_data_source_block a
_cod_depositor_comments
;
The following automatic conversions were performed:
'_symmetry_cell_setting' value 'Monoclinic' changed to 'monoclinic'
according to '/home/saulius/struct/CIF-dictionaries/cif_core.dic'
dictionary named 'cif_core.dic' version 2.4.1 from 2010-06-29.

Automatic conversion script
Id: cif_fix_enum 1527 2010-12-29 10:47:43Z saulius 
;
_cod_original_sg_symbol_H-M 'P 21/c'
_cod_database_code 4023995

loop_
_symmetry_equiv_pos_as_xyz
'x, y, z'
'-x, y+1/2, -z+1/2'
'-x, -y, -z'
'x, -y-1/2, z-1/2'

loop_
_atom_site_label
_atom_site_type_symbol
_atom_site_fract_x
_atom_site_fract_y
_atom_site_fract_z
_atom_site_U_iso_or_equiv
_atom_site_adp_type
_atom_site_occupancy
_atom_site_symmetry_multiplicity
_atom_site_calc_flag
_atom_site_refinement_flags
_atom_site_disorder_assembly
_atom_site_disorder_group
Cl1 Cl 0.82024(11) 0.50518(9) 0.67759(6) 0.1256(5) Uani 1 1 d . . .
Cl2 Cl 0.44066(9) 0.92063(8) 1.15528(6) 0.1146(4) Uani 1 1 d . . .
N1 N 0.8599(2) 0.65782(17) 0.86695(13) 0.0643(7) Uani 1 1 d . . .
N2 N 0.8362(2) 0.6428(2) 0.73922(13) 0.0779(8) Uani 1 1 d . . .
N3 N 0.8451(3) 0.52835(19) 0.81564(16) 0.0842(8) Uani 1 1 d . . .
N4 N 0.7128(2) 0.81094(16) 1.04427(14) 0.0662(7) Uani 1 1 d . . .
N5 N 0.5762(2) 0.8042(2) 1.13265(15) 0.0777(8) Uani 1 1 d . . .
N6 N 0.5907(2) 0.92059(18) 1.06098(17) 0.0789(8) Uani 1 1 d . . .
O1 O 0.8654(2) 0.54541(14) 0.93630(11) 0.0832(7) Uani 1 1 d . . .
O2 O 0.69330(19) 0.70239(15) 1.11583(11) 0.0759(6) Uani 1 1 d . . .
O3 O 0.7200(2) 0.92497(14) 0.97779(14) 0.0853(7) Uani 1 1 d . . .
O4 O 0.85527(18) 0.76375(16) 0.78927(11) 0.0755(6) Uani 1 1 d . . .
O5 O 1.1868(2) 0.6985(2) 1.06711(15) 0.1099(10) Uani 1 1 d . . .
O6 O 1.1064(2) 0.74538(18) 1.16374(14) 0.1016(9) Uani 1 1 d . . .
O7 O 1.1444(2) 0.91122(16) 1.03224(14) 0.0954(8) Uani 1 1 d . . .
O8 O 1.20517(17) 0.85411(15) 0.93309(11) 0.0728(6) Uani 1 1 d . . .
O9 O 0.5959(8) 0.5301(7) 0.8849(11) 0.529(12) Uani 1 1 d . . .
C1 C 0.8506(2) 0.6851(2) 0.79953(16) 0.0666(9) Uani 1 1 d . . .
C2 C 0.8350(3) 0.5665(3) 0.75218(19) 0.0827(11) Uani 1 1 d . . .
C3 C 0.8563(3) 0.5796(2) 0.87021(16) 0.0689(9) Uani 1 1 d . . .
C4 C 0.7793(3) 0.6225(2) 1.02663(16) 0.0689(8) Uani 1 1 d . . .
H4B H 0.7080 0.6045 1.0092 0.083 Uiso 1 1 calc R . .
C5 C 0.8756(3) 0.59818(19) 0.99586(15) 0.0670(8) Uani 1 1 d . . .
C6 C 0.9814(3) 0.62232(19) 1.02101(16) 0.0699(9) Uani 1 1 d . . .
H6B H 1.0458 0.6043 0.9995 0.084 Uiso 1 1 calc R . .
C7 C 0.9909(3) 0.6746(2) 1.07976(16) 0.0658(8) Uani 1 1 d . . .
C8 C 0.8958(3) 0.7000(2) 1.11230(16) 0.0670(8) Uani 1 1 d . . .
H8A H 0.9017 0.7337 1.1524 0.080 Uiso 1 1 calc R . .
C9 C 0.7910(3) 0.6739(2) 1.08364(16) 0.0658(8) Uani 1 1 d . . .
C10 C 0.6606(3) 0.7757(2) 1.09617(17) 0.0675(8) Uani 1 1 d . . .
C11 C 0.5478(3) 0.8766(3) 1.1110(2) 0.0776(10) Uani 1 1 d . . .
C12 C 0.6732(3) 0.8831(2) 1.02947(19) 0.0712(9) Uani 1 1 d . . .
C13 C 0.7876(3) 0.8447(2) 0.88345(19) 0.0739(9) Uani 1 1 d . . .
H13A H 0.7133 0.8381 0.8641 0.089 Uiso 1 1 calc R . .
C14 C 0.8118(3) 0.8893(2) 0.9448(2) 0.0691(9) Uani 1 1 d . . .
C15 C 0.9191(3) 0.90057(19) 0.97386(18) 0.0667(8) Uani 1 1 d . . .
H15A H 0.9324 0.9306 1.0159 0.080 Uiso 1 1 calc R . .
C16 C 1.0087(2) 0.86668(18) 0.94002(16) 0.0601(8) Uani 1 1 d . . .
C17 C 0.9882(3) 0.82133(19) 0.87799(15) 0.0617(8) Uani 1 1 d . . .
H17A H 1.0478 0.7988 0.8545 0.074 Uiso 1 1 calc R . .
C18 C 0.8771(3) 0.8104(2) 0.85182(16) 0.0644(8) Uani 1 1 d . . .
C19 C 1.1052(3) 0.7057(2) 1.1022(2) 0.0825(10) Uani 1 1 d . . .
C20 C 1.2133(4) 0.7845(4) 1.1866(3) 0.1322(19) Uani 1 1 d . . .
H20A H 1.2456 0.8098 1.1454 0.159 Uiso 1 1 calc R . .
H20B H 1.2675 0.7460 1.2073 0.159 Uiso 1 1 calc R . .
C21 C 1.1869(3) 0.8455(3) 1.2422(2) 0.0788(10) Uani 1 1 d . . .
C22 C 1.2052(3) 0.8314(3) 1.3133(2) 0.0935(12) Uani 1 1 d . . .
H22A H 1.2351 0.7826 1.3287 0.112 Uiso 1 1 calc R . .
C23 C 1.1814(4) 0.8861(5) 1.3627(3) 0.131(2) Uani 1 1 d . . .
H23A H 1.1947 0.8751 1.4120 0.158 Uiso 1 1 calc R . .
C24 C 1.1385(5) 0.9569(4) 1.3415(4) 0.128(2) Uani 1 1 d . . .
H24A H 1.1197 0.9940 1.3761 0.154 Uiso 1 1 calc R . .
C25 C 1.1225(4) 0.9743(3) 1.2711(4) 0.1209(16) Uani 1 1 d . . .
H25A H 1.0944 1.0240 1.2570 0.145 Uiso 1 1 calc R . .
C26 C 1.1474(4) 0.9189(4) 1.2187(2) 0.1065(15) Uani 1 1 d . . .
H26A H 1.1377 0.9308 1.1694 0.128 Uiso 1 1 calc R . .
C27 C 1.1248(3) 0.8801(2) 0.97457(19) 0.0662(8) Uani 1 1 d . . .
C28 C 1.3228(3) 0.8657(3) 0.9637(2) 0.0912(11) Uani 1 1 d . . .
H28A H 1.3432 0.9215 0.9626 0.109 Uiso 1 1 calc R . .
H28B H 1.3304 0.8474 1.0137 0.109 Uiso 1 1 calc R . .
C29 C 1.3969(3) 0.8190(2) 0.9188(2) 0.0724(9) Uani 1 1 d . . .
C30 C 1.4252(3) 0.8450(3) 0.8536(3) 0.1060(14) Uani 1 1 d . . .
H30A H 1.4020 0.8952 0.8376 0.127 Uiso 1 1 calc R . .
C31 C 1.4898(4) 0.7970(5) 0.8090(3) 0.1284(19) Uani 1 1 d . . .
H31A H 1.5078 0.8146 0.7634 0.154 Uiso 1 1 calc R . .
C32 C 1.5245(4) 0.7260(6) 0.8336(5) 0.148(3) Uani 1 1 d . . .
H32A H 1.5651 0.6931 0.8041 0.177 Uiso 1 1 calc R . .
C33 C 1.5014(6) 0.7005(4) 0.9015(5) 0.168(3) Uani 1 1 d . . .
H33A H 1.5298 0.6521 0.9191 0.202 Uiso 1 1 calc R . .
C34 C 1.4368(4) 0.7466(3) 0.9428(3) 0.1126(15) Uani 1 1 d . . .
H34A H 1.4192 0.7286 0.9884 0.135 Uiso 1 1 calc R . .
C35 C 0.6003(7) 0.4126(5) 0.8955(6) 0.241(4) Uani 1 1 d . . .
H35A H 0.6674 0.4269 0.9249 0.362 Uiso 1 1 calc R . .
H35B H 0.6212 0.3965 0.8482 0.362 Uiso 1 1 calc R . .
H35C H 0.5624 0.3694 0.9179 0.362 Uiso 1 1 calc R . .
C36 C 0.5339(11) 0.4720(6) 0.8892(12) 0.405(13) Uani 1 1 d . . .
C37 C 0.4368(6) 0.4833(5) 0.8405(4) 0.192(3) Uani 1 1 d . . .
H37A H 0.4162 0.5385 0.8394 0.287 Uiso 1 1 calc R . .
H37B H 0.3746 0.4524 0.8565 0.287 Uiso 1 1 calc R . .
H37C H 0.4538 0.4665 0.7927 0.287 Uiso 1 1 calc R . .

loop_
_atom_site_aniso_label
_atom_site_aniso_U_11
_atom_site_aniso_U_22
_atom_site_aniso_U_33
_atom_site_aniso_U_23
_atom_site_aniso_U_13
_atom_site_aniso_U_12
Cl1 0.1421(10) 0.1552(12) 0.0782(6) -0.0518(7) -0.0023(6) -0.0206(8)
Cl2 0.0776(6) 0.1489(11) 0.1209(8) -0.0461(8) 0.0341(5) 0.0127(6)
N1 0.0738(16) 0.0687(19) 0.0505(14) 0.0019(13) 0.0057(11) -0.0025(13)
N2 0.0746(18) 0.110(3) 0.0490(15) -0.0063(17) 0.0006(12) -0.0074(18)
N3 0.099(2) 0.083(2) 0.0711(18) -0.0215(17) 0.0042(15) -0.0087(17)
N4 0.0632(15) 0.0619(18) 0.0754(16) 0.0022(14) 0.0207(13) 0.0017(13)
N5 0.0635(16) 0.099(3) 0.0729(17) -0.0175(18) 0.0227(13) -0.0079(17)
N6 0.0549(15) 0.081(2) 0.102(2) -0.0171(18) 0.0154(14) 0.0053(14)
O1 0.1277(19) 0.0601(14) 0.0620(13) -0.0043(12) 0.0070(12) 0.0033(14)
O2 0.0798(14) 0.0811(18) 0.0698(13) 0.0070(12) 0.0278(11) -0.0050(13)
O3 0.0739(14) 0.0643(15) 0.1215(18) 0.0171(14) 0.0352(13) 0.0165(11)
O4 0.0806(14) 0.0930(19) 0.0527(12) 0.0160(13) 0.0033(10) -0.0054(13)
O5 0.0806(17) 0.131(3) 0.120(2) -0.0368(19) 0.0201(16) 0.0106(16)
O6 0.0761(16) 0.129(2) 0.0997(18) -0.0446(18) 0.0051(13) 0.0018(15)
O7 0.0939(18) 0.101(2) 0.0918(17) -0.0329(16) 0.0083(14) 0.0021(14)
O8 0.0573(12) 0.0927(17) 0.0682(13) -0.0071(12) 0.0022(10) 0.0015(11)
O9 0.209(9) 0.226(9) 1.14(4) -0.085(17) -0.078(14) 0.105(8)
C1 0.0530(17) 0.093(3) 0.0536(18) 0.0020(19) 0.0062(13) -0.0025(17)
C2 0.074(2) 0.116(4) 0.058(2) -0.020(2) 0.0026(16) -0.011(2)
C3 0.076(2) 0.079(3) 0.0525(17) -0.0038(18) 0.0055(14) -0.0010(18)
C4 0.088(2) 0.065(2) 0.0541(17) 0.0075(16) 0.0041(16) -0.0035(18)
C5 0.100(3) 0.0526(19) 0.0480(16) 0.0044(15) 0.0057(16) 0.0072(18)
C6 0.095(2) 0.056(2) 0.0598(18) 0.0029(16) 0.0151(17) 0.0182(18)
C7 0.077(2) 0.064(2) 0.0573(17) 0.0030(16) 0.0051(15) 0.0102(16)
C8 0.085(2) 0.066(2) 0.0510(16) 0.0017(15) 0.0170(15) 0.0041(18)
C9 0.076(2) 0.066(2) 0.0571(17) 0.0134(16) 0.0147(15) 0.0023(17)
C10 0.0613(18) 0.076(2) 0.0665(18) -0.0085(19) 0.0154(15) -0.0095(17)
C11 0.0520(18) 0.096(3) 0.086(2) -0.031(2) 0.0144(16) -0.0046(19)
C12 0.0549(17) 0.069(2) 0.091(2) -0.007(2) 0.0144(16) -0.0007(17)
C13 0.0602(19) 0.078(2) 0.084(2) 0.027(2) 0.0112(17) 0.0020(17)
C14 0.065(2) 0.058(2) 0.088(2) 0.0207(19) 0.0252(17) 0.0063(16)
C15 0.074(2) 0.0488(18) 0.079(2) 0.0069(16) 0.0181(16) -0.0012(15)
C16 0.0632(18) 0.0531(18) 0.0654(18) 0.0132(16) 0.0159(14) 0.0002(15)
C17 0.0630(18) 0.067(2) 0.0566(17) 0.0146(16) 0.0157(14) 0.0037(15)
C18 0.0682(19) 0.071(2) 0.0542(17) 0.0178(16) 0.0080(14) -0.0023(16)
C19 0.083(2) 0.084(3) 0.081(2) -0.018(2) 0.008(2) 0.017(2)
C20 0.078(3) 0.171(5) 0.146(4) -0.066(4) -0.006(3) 0.008(3)
C21 0.0589(19) 0.099(3) 0.078(2) -0.022(2) 0.0020(16) 0.0026(19)
C22 0.080(2) 0.118(4) 0.083(3) 0.006(3) 0.007(2) -0.012(2)
C23 0.099(3) 0.221(7) 0.076(3) -0.024(4) 0.020(2) -0.024(4)
C24 0.110(4) 0.143(5) 0.134(5) -0.074(5) 0.027(3) -0.021(4)
C25 0.098(3) 0.099(4) 0.168(5) 0.004(4) 0.025(3) 0.003(3)
C26 0.089(3) 0.153(5) 0.079(2) 0.012(3) 0.011(2) 0.008(3)
C27 0.071(2) 0.058(2) 0.071(2) 0.0047(17) 0.0105(16) 0.0032(16)
C28 0.061(2) 0.116(3) 0.095(2) -0.011(2) -0.0065(18) -0.004(2)
C29 0.0540(17) 0.079(2) 0.083(2) -0.007(2) -0.0037(16) 0.0018(17)
C30 0.073(2) 0.127(4) 0.119(3) 0.018(3) 0.017(2) 0.004(2)
C31 0.082(3) 0.186(6) 0.118(4) -0.017(4) 0.012(3) -0.005(4)
C32 0.081(3) 0.195(8) 0.166(6) -0.082(6) -0.007(4) 0.018(4)
C33 0.144(5) 0.121(5) 0.228(8) -0.068(6) -0.072(6) 0.059(4)
C34 0.103(3) 0.101(4) 0.130(4) 0.001(3) -0.025(3) 0.017(3)
C35 0.179(7) 0.155(7) 0.379(12) 0.046(8) -0.064(7) 0.032(6)
C36 0.212(11) 0.089(6) 0.88(4) -0.009(12) -0.221(17) 0.015(7)
C37 0.149(6) 0.180(7) 0.244(8) 0.065(6) -0.005(5) 0.004(5)

loop_
_atom_type_symbol
_atom_type_description
_atom_type_scat_dispersion_real
_atom_type_scat_dispersion_imag
_atom_type_scat_source
C C 0.0033 0.0016 'International Tables Vol C Tables 4.2.6.8 and 6.1.1.4'
H H 0.0000 0.0000 'International Tables Vol C Tables 4.2.6.8 and 6.1.1.4'
N N 0.0061 0.0033 'International Tables Vol C Tables 4.2.6.8 and 6.1.1.4'
O O 0.0106 0.0060 'International Tables Vol C Tables 4.2.6.8 and 6.1.1.4'
Cl Cl 0.1484 0.1585 'International Tables Vol C Tables 4.2.6.8 and 6.1.1.4'

loop_
_geom_angle_atom_site_label_1
_geom_angle_atom_site_label_2
_geom_angle_atom_site_label_3
_geom_angle
_geom_angle_site_symmetry_1
_geom_angle_site_symmetry_3
_geom_angle_publ_flag
C3 N1 C1 112.8(3) . . ?
C2 N2 C1 112.1(3) . . ?
C3 N3 C2 110.7(3) . . ?
C10 N4 C12 112.9(3) . . ?
C11 N5 C10 111.4(3) . . ?
C11 N6 C12 111.7(3) . . ?
C3 O1 C5 115.7(3) . . ?
C10 O2 C9 115.3(2) . . ?
C12 O3 C14 116.7(2) . . ?
C1 O4 C18 116.3(2) . . ?
C19 O6 C20 115.9(3) . . ?
C27 O8 C28 115.0(3) . . ?
N2 C1 N1 127.0(4) . . ?
N2 C1 O4 114.6(3) . . ?
N1 C1 O4 118.3(3) . . ?
N2 C2 N3 129.2(3) . . ?
N2 C2 Cl1 116.4(3) . . ?
N3 C2 Cl1 114.4(4) . . ?
N1 C3 N3 128.1(3) . . ?
N1 C3 O1 117.8(3) . . ?
N3 C3 O1 114.1(3) . . ?
C9 C4 C5 117.9(3) . . ?
C6 C5 C4 122.4(3) . . ?
C6 C5 O1 118.7(3) . . ?
C4 C5 O1 118.8(3) . . ?
C5 C6 C7 118.4(3) . . ?
C8 C7 C6 120.7(3) . . ?
C8 C7 C19 121.5(3) . . ?
C6 C7 C19 117.7(3) . . ?
C7 C8 C9 117.9(3) . . ?
C4 C9 C8 122.6(3) . . ?
C4 C9 O2 119.7(3) . . ?
C8 C9 O2 117.7(3) . . ?
N4 C10 N5 127.5(4) . . ?
N4 C10 O2 118.3(3) . . ?
N5 C10 O2 114.1(3) . . ?
N6 C11 N5 129.3(3) . . ?
N6 C11 Cl2 115.0(3) . . ?
N5 C11 Cl2 115.7(3) . . ?
N4 C12 N6 127.2(3) . . ?
N4 C12 O3 118.3(3) . . ?
N6 C12 O3 114.4(3) . . ?
C18 C13 C14 117.4(3) . . ?
C15 C14 C13 122.7(3) . . ?
C15 C14 O3 119.5(3) . . ?
C13 C14 O3 117.8(3) . . ?
C14 C15 C16 119.0(3) . . ?
C17 C16 C15 120.2(3) . . ?
C17 C16 C27 123.0(3) . . ?
C15 C16 C27 116.9(3) . . ?
C18 C17 C16 118.3(3) . . ?
C13 C18 C17 122.4(3) . . ?
C13 C18 O4 118.8(3) . . ?
C17 C18 O4 118.7(3) . . ?
O5 C19 O6 123.6(4) . . ?
O5 C19 C7 124.1(3) . . ?
O6 C19 C7 112.2(3) . . ?
O6 C20 C21 107.0(3) . . ?
C22 C21 C26 119.9(4) . . ?
C22 C21 C20 121.5(5) . . ?
C26 C21 C20 118.5(4) . . ?
C21 C22 C23 121.2(5) . . ?
C22 C23 C24 120.2(5) . . ?
C25 C24 C23 120.4(5) . . ?
C24 C25 C26 120.6(5) . . ?
C21 C26 C25 117.6(4) . . ?
O7 C27 O8 123.6(3) . . ?
O7 C27 C16 124.5(3) . . ?
O8 C27 C16 111.9(3) . . ?
C29 C28 O8 107.0(3) . . ?
C30 C29 C34 118.6(4) . . ?
C30 C29 C28 121.6(4) . . ?
C34 C29 C28 119.8(4) . . ?
C29 C30 C31 120.8(5) . . ?
C32 C31 C30 118.7(6) . . ?
C31 C32 C33 121.1(7) . . ?
C34 C33 C32 119.3(7) . . ?
C33 C34 C29 121.4(5) . . ?
O9 C36 C35 105.5(12) . . ?
O9 C36 C37 108.2(14) . . ?
C35 C36 C37 128.9(13) . . ?

loop_
_geom_bond_atom_site_label_1
_geom_bond_atom_site_label_2
_geom_bond_distance
_geom_bond_site_symmetry_2
_geom_bond_publ_flag
Cl1 C2 1.718(4) . ?
Cl2 C11 1.716(3) . ?
N1 C3 1.317(4) . ?
N1 C1 1.323(4) . ?
N2 C2 1.306(5) . ?
N2 C1 1.321(4) . ?
N3 C3 1.325(4) . ?
N3 C2 1.333(5) . ?
N4 C10 1.313(4) . ?
N4 C12 1.322(4) . ?
N5 C11 1.317(5) . ?
N5 C10 1.327(4) . ?
N6 C11 1.310(5) . ?
N6 C12 1.324(4) . ?
O1 C3 1.345(4) . ?
O1 C5 1.411(4) . ?
O2 C10 1.334(4) . ?
O2 C9 1.413(4) . ?
O3 C12 1.333(4) . ?
O3 C14 1.410(4) . ?
O4 C1 1.337(4) . ?
O4 C18 1.404(4) . ?
O5 C19 1.200(4) . ?
O6 C19 1.316(4) . ?
O6 C20 1.458(5) . ?
O7 C27 1.194(4) . ?
O8 C27 1.330(4) . ?
O8 C28 1.475(4) . ?
O9 C36 1.224(14) . ?
C4 C9 1.361(4) . ?
C4 C5 1.365(4) . ?
C5 C6 1.364(5) . ?
C6 C7 1.394(4) . ?
C7 C8 1.374(4) . ?
C7 C19 1.478(5) . ?
C8 C9 1.382(4) . ?
C13 C18 1.366(4) . ?
C13 C14 1.371(5) . ?
C14 C15 1.353(5) . ?
C15 C16 1.385(4) . ?
C16 C17 1.382(4) . ?
C16 C27 1.487(4) . ?
C17 C18 1.377(4) . ?
C20 C21 1.498(6) . ?
C21 C22 1.335(5) . ?
C21 C26 1.378(6) . ?
C22 C23 1.338(7) . ?
C23 C24 1.341(8) . ?
C24 C25 1.331(8) . ?
C25 C26 1.389(7) . ?
C28 C29 1.470(5) . ?
C29 C30 1.342(5) . ?
C29 C34 1.368(6) . ?
C30 C31 1.410(7) . ?
C31 C32 1.331(9) . ?
C32 C33 1.367(9) . ?
C33 C34 1.355(7) . ?
C35 C36 1.269(11) . ?
C36 C37 1.420(13) . ?

loop_
_cod_related_entry_id
_cod_related_entry_database
_cod_related_entry_code
1 ChemSpider 30658823
